data_2001230
loop_
_publ_author_name
'Jedrzejas, M. J.'
'Kingu, C. S.'
'Baker, R. J.'
'Towns, R. L. R.'
'Masnovi, J.'

_publ_section_title
;Structure of
 <i>syn</i>-7,8-benzo-9,10-(9',10'-phenanthro)tricyclo[4.2.2.2^2,5^]dodeca-3,7,9-triene
;
_journal_issue 11
_journal_name_full 'Acta Crystallographica Section C'
_journal_page_first 1963
_journal_page_last 1965
_journal_paper_doi 10.1107/S0108270193004330
_journal_volume 49
_journal_year 1993
_chemical_formula_sum 'C28 H22'
_chemical_formula_weight 358.48
_space_group_IT_number 14
_space_group_name_Hall '-P 2yn'
_space_group_name_H-M_alt 'P 1 21/n 1'
_symmetry_cell_setting monoclinic
_symmetry_space_group_name_Hall '-P 2yn'
_symmetry_space_group_name_H-M 'P 1 21/n 1'
_atom_type_scat_source IntTabIV
_cell_angle_alpha 90.0
_cell_angle_beta 104.45(4)
_cell_angle_gamma 90.0
_cell_formula_units_Z 4
_cell_length_a 10.472(5)
_cell_length_b 11.279(6)
_cell_length_c 16.358(8)
_cell_measurement_reflns_used 25
_cell_measurement_temperature 298
_cell_measurement_theta_max 9.69
_cell_measurement_theta_min 4.15
_cell_volume 1871.0(17)
_diffrn_measurement_device 'Enraf-Nonius CAD-4'
_diffrn_measurement_method \w-2\q
_diffrn_radiation_type MoK\a
_diffrn_radiation_wavelength 0.70926
_diffrn_reflns_av_R_equivalents 0.038
_diffrn_reflns_limit_h_max 12
_diffrn_reflns_limit_h_min 0
_diffrn_reflns_limit_k_max 13
_diffrn_reflns_limit_k_min 0
_diffrn_reflns_limit_l_max 19
_diffrn_reflns_limit_l_min -19
_diffrn_reflns_number 3694
_diffrn_reflns_theta_max 25.0
_diffrn_standards_decay_% 0.2
_diffrn_standards_interval_time 150
_diffrn_standards_number 3
_exptl_absorpt_coefficient_mu 0.067
_exptl_absorpt_correction_T_max 0.998
_exptl_absorpt_correction_T_min 0.827
_exptl_absorpt_correction_type empirical
_exptl_crystal_colour 'Yellowish, transparent'
_exptl_crystal_density_diffrn 1.273
_exptl_crystal_density_meas 1.25
_exptl_crystal_description Irregular
_exptl_crystal_size_max 0.37
_exptl_crystal_size_mid 0.34
_exptl_crystal_size_min 0.20
_refine_diff_density_max 0.165
_refine_diff_density_min -0.187
_refine_ls_extinction_coef 4.62E-7
_refine_ls_extinction_method F~c~=F~c~/(1+gI~c~)
_refine_ls_goodness_of_fit_obs 1.735
_refine_ls_number_parameters 254
_refine_ls_number_reflns 1528
_refine_ls_R_factor_obs 0.053
_refine_ls_shift/esd_max 0.001
_refine_ls_structure_factor_coef F
_refine_ls_weighting_details 'w = 4(F~o~)^2^/[\s(F~o~)^2^]^2^'
_refine_ls_weighting_scheme calc
_refine_ls_wR_factor_obs 0.061
_reflns_number_observed 1528
_reflns_number_total 3119
_reflns_observed_criterion I>3\s(I)
_cod_data_source_file hh1050.cif
_cod_data_source_block hh1050_structure_1_of_1
_cod_depositor_comments
;
The following automatic conversions were performed:

'_refine_ls_weighting_scheme' value '4(F~o~)^2^/[\s(F~o~)^2^]^2^' was
changed to 'calc'. New tag '_refine_ls_weighting_details' was
created. The value of the new tag was set to 'w =
4(F~o~)^2^/[\s(F~o~)^2^]^2^'.

Automatic conversion script
Id: cif_fix_values 3143 2015-03-26 13:38:13Z robertas 
;
_cod_original_cell_volume 1871(3)
_cod_original_sg_symbol_H-M 'P 21/n'
_cod_database_code 2001230

loop_
_space_group_symop_id
_space_group_symop_operation_xyz
1 x,y,z
2 -x+1/2,y+1/2,-z+1/2
3 -x,-y,-z
4 x+1/2,-y+1/2,z+1/2

loop_
_atom_site_label
_atom_site_fract_x
_atom_site_fract_y
_atom_site_fract_z
C1 .0522(3) .8683(3) .6905(2)
C1a -.0484(4) .6679(4) .5973(3)
C2 -.0511(3) .9490(3) .6976(2)
C3 -.1210(3) 1.0197(4) .6300(2)
C4 -.2156(4) 1.0972(4) .6376(2)
C5 -.2488(4) 1.1098(3) .7141(3)
C6 -.1846(4) 1.0417(3) .7819(2)
C7 -.0882(3) .9590(3) .7756(2)
C8 -.0222(3) .8840(3) .8459(2)
C9 -.0576(4) .8868(3) .9239(2)
C10 .0041(4) .8151(3) .9898(2)
C11 .1019(4) .7381(4) .9806(2)
C12 .1395(3) .7324(3) .9064(2)
C13 .0769(3) .8040(3) .8363(2)
C14a .0109(4) .5997(4) .6612(2)
C14 .1142(3) .7977(3) .7564(2)
C15 .2179(4) .7124(3) .7410(2)
C15a .1568(4) .5972(3) .6872(2)
C16a .2079(4) .5760(4) .6080(3)
C16 .3097(3) .7816(3) .7006(2)
C17 .4444(3) .7811(3) .7277(2)
C18 .5197(4) .8526(4) .6887(2)
C19 .4581(4) .9257(3) .6231(2)
C20 .3238(3) .9263(3) .5953(2)
C21 .2468(4) .8550(3) .6328(2)
C21a .1383(4) .6564(4) .5330(3)
C22a .0363(3) .7397(3) .5553(2)
C22 .0980(3) .8545(3) .6096(2)
H1a -.143 .670 .577
H3 -.101 1.012 .577
H4 -.259 1.145 .590
H5 -.315 1.164 .719
H6 -.206 1.051 .835
H9 -.126 .939 .931
H10 -.022 .818 1.043
H11 .144 .689 1.027
H12 .210 .681 .902
H14a -.041 .553 .690
H15 .265 .681 .794
H15a .186 .533 .726
H16b .300 .592 .622
H16a .194 .495 .592
H17 .487 .733 .775
H18 .615 .849 .706
H19 .511 .975 .596
H20 .282 .976 .549
H21a .095 .607 .487
H21b .203 .703 .516
H22 .066 .920 .573
H22a -.016 .773 .504

loop_
_geom_angle_atom_site_label_1
_geom_angle_atom_site_label_2
_geom_angle_atom_site_label_3
_geom_angle
_geom_angle_publ_flag
C2 C1 C14 121.5(3) yes
C2 C1 C22 122.7(3) yes
C14 C1 C22 115.8(3) yes
C14a C1a C22a 117.7(3) yes
C14a C1a H1a 121.4 no
C22a C1a H1a 120.9 no
C1 C2 C3 123.1(3) yes
C1 C2 C7 120.0(3) yes
C3 C2 C7 116.9(3) yes
C2 C3 C4 122.8(4) yes
C2 C3 H3 118.6 no
C4 C3 H3 118.6 no
C3 C4 C5 120.3(3) yes
C3 C4 H4 119.7 no
C5 C4 H4 120.0 no
C4 C5 C6 119.2(4) yes
C4 C5 H5 120.1 no
C6 C5 H5 120.7 no
C5 C6 C7 121.9(4) yes
C5 C6 H6 119.1 no
C7 C6 H6 119.1 no
C2 C7 C6 118.9(3) yes
C2 C7 C8 118.6(3) yes
C6 C7 C8 122.6(3) yes
C7 C8 C9 121.3(3) yes
C7 C8 C13 119.9(3) yes
C9 C8 C13 118.7(3) yes
C8 C9 C10 121.1(4) yes
C8 C9 H9 119.4 no
C10 C9 H9 119.4 no
C9 C10 C11 120.0(4) yes
C9 C10 H10 119.9 no
C11 C10 H10 120.0 no
C10 C11 C12 120.9(3) yes
C10 C11 H11 119.4 no
C12 C11 H11 119.7 no
C11 C12 C13 120.8(3) yes
C11 C12 H12 119.7 no
C13 C12 H12 119.5 no
C8 C13 C12 118.4(3) yes
C8 C13 C14 120.0(3) yes
C12 C13 C14 121.6(3) yes
C1a C14a C15a 119.1(4) yes
C1a C14a H14a 120.1 no
C15a C14a H14a 120.8 no
C1 C14 C13 119.9(3) yes
C1 C14 C15 117.1(3) yes
C13 C14 C15 122.9(3) yes
C14 C15 C15a 113.5(3) yes
C14 C15 C16 107.8(3) yes
C14 C15 H15 108.0 no
C15a C15 C16 112.8(3) yes
C15a C15 H15 104.1 no
C16 C15 H15 110.6 no
C14a C15a C15 112.5(3) yes
C14a C15a C16a 108.2(3) yes
C14a C15a H15a 109.8 no
C15 C15a C16a 114.3(3) yes
C15 C15a H15a 103.3 no
C16a C15a H15a 108.5 no
C15a C16a C21a 112.4(3) yes
C15a C16a H16b 108.6 no
C15a C16a H16a 108.9 no
C21a C16a H16b 108.6 no
C21a C16a H16a 109.0 no
H16b C16a H16a 109.2 no
C15 C16 C17 125.0(3) yes
C15 C16 C21 115.0(3) yes
C17 C16 C21 119.9(3) yes
C16 C17 C18 120.4(3) yes
C16 C17 H17 120.1 no
C18 C17 H17 119.4 no
C17 C18 C19 119.7(3) yes
C17 C18 H18 120.1 no
C19 C18 H18 120.2 no
C18 C19 C20 120.3(4) yes
C18 C19 H19 119.4 no
C20 C19 H19 120.3 no
C19 C20 C21 120.9 no
C19 C20 H20 119.8 no
C21 C20 H20 119.3 no
C16 C21 C20 118.7(3) yes
C16 C21 C22 116.5(3) yes
C20 C21 C22 124.7(3) yes
C16a C21a C22a 112.8(3) yes
C16a C21a H21a 108.6 no
C16a C21a H21b 109.0 no
C22a C21a H21a 108.7 no
C22a C21a H21b 108.6 no
H21a C21a H21b 109.1 no
C1a C22a C21a 107.9(3) yes
C1a C22a C22 112.7(3) yes
C1a C22a H22a 109.9 no
C21a C22a C22 114.6(3) yes
C21a C22a H22a 108.0 no
C22 C22a H22a 103.5 no
C1 C22 C21 108.1(3) yes
C1 C22 C22a 113.0(3) yes
C1 C22 H22 109.2 no
C21 C22 C22a 112.9(3) yes
C21 C22 H22 109.6 no
C22a C22 H22 104.0 no

loop_
_geom_bond_atom_site_label_1
_geom_bond_atom_site_label_2
_geom_bond_distance
_geom_bond_publ_flag
C1 C2 1.441(5) yes
C1 C14 1.367(4) yes
C1 C22 1.523(5) yes
C1a C14a 1.322(5) yes
C1a C22a 1.489(6) yes
C1a H1a 0.962 no
C2 C3 1.412(5) yes
C2 C7 1.427(5) yes
C3 C4 1.350(5) yes
C3 H3 0.950 no
C4 C5 1.387(6) yes
C4 H4 0.959 no
C5 C6 1.378(5) yes
C5 H5 0.949 no
C6 C7 1.397(5) yes
C6 H6 0.950 no
C7 C8 1.457(4) yes
C8 C9 1.414(5) yes
C8 C13 1.414(5) yes
C9 C10 1.374(5) yes
C9 H9 0.950 no
C10 C11 1.380(6) yes
C10 H10 0.968 no
C11 C12 1.367(5) yes
C11 H11 0.954 no
C12 C13 1.423(5) yes
C12 H12 0.962 no
C13 C14 1.455(5) yes
C14a C15a 1.480(5) yes
C14a H14a 0.965 no
C14 C15 1.518(5) yes
C15 C15a 1.610(5) yes
C15 C16 1.513(5) yes
C15 H15 0.957 no
C15a C16a 1.537(6) yes
C15a H15a 0.957 no
C16a C21a 1.555(5) yes
C16a H16b 0.954 no
C16a H16a 0.949 no
C16 C17 1.367(5) yes
C16 C21 1.410(5) yes
C17 C18 1.388(6) yes
C17 H17 0.958 no
C18 C19 1.380(5) yes
C18 H18 0.973 no
C19 C20 1.366(5) yes
C19 H19 0.963 no
C20 C21 1.385(5) yes
C20 H20 0.961 no
C21 C22 1.509(5) yes
C21a C22a 1.534(6) yes
C21a H21a 0.954 no
C21a H21b 0.951 no
C22a C22 1.612(5) yes
C22a H22a 0.952 no
C22 H22 0.953 no

loop_
_geom_torsion_atom_site_label_1
_geom_torsion_atom_site_label_2
_geom_torsion_atom_site_label_3
_geom_torsion_atom_site_label_4
_geom_torsion
_geom_torsion_publ_flag
C1 C22 C22a C1a -2.3 yes
C14 C15 C15a C14a 1.6 yes
C21 C22 C22a C21a -3.3 yes
C16 C15 C15a C16a 2.9 yes
